data_2214438
loop_
_publ_author_name
'Ling-Na Sun'
'Chang-Wen Hu'

_publ_section_title
;
 [\m-Pyruvic acid benzoylhydrazonato(2--)]bis[methanoldimethyltin(IV)]
;
_journal_coeditor_code XU2188
_journal_issue 7
_journal_name_full 'Acta Crystallographica Section E'
_journal_page_first m1832
_journal_page_last m1833
_journal_paper_doi 10.1107/S1600536807005570
_journal_volume 63
_journal_year 2007
_chemical_formula_iupac '[Sn2 (C H3)4 (C10 H8 N2 O3)2 (C H4 O)2]'
_chemical_formula_moiety 'C26 H36 N4 O8 Sn2'
_chemical_formula_sum 'C26 H36 N4 O8 Sn2'
_chemical_formula_weight 769.96
_chemical_melting_point 396.5
_chemical_name_systematic
;
[\m-Pyruvic acid benzoylhydrazonato(2-)]bis[methanoldimethyltin(IV)]
;
_space_group_IT_number 14
_symmetry_cell_setting monoclinic
_symmetry_space_group_name_Hall '-P 2ybc'
_symmetry_space_group_name_H-M 'P 1 21/c 1'
_atom_sites_solution_hydrogens geom
_atom_sites_solution_primary direct
_atom_sites_solution_secondary difmap
_audit_creation_method SHELXL-97
_cell_angle_alpha 90.00
_cell_angle_beta 115.346(15)
_cell_angle_gamma 90.00
_cell_formula_units_Z 2
_cell_length_a 10.408(10)
_cell_length_b 18.910(17)
_cell_length_c 8.911(8)
_cell_measurement_reflns_used 2118
_cell_measurement_temperature 298(2)
_cell_measurement_theta_max 22.7
_cell_measurement_theta_min 2.3
_cell_volume 1585(3)
_computing_cell_refinement 'SAINT (Siemens, 1996)'
_computing_data_collection 'SMART (Siemens, 1996)'
_computing_data_reduction SAINT
_computing_molecular_graphics 'SHELXTL (Sheldrick, 1997b)'
_computing_publication_material SHELXTL
_computing_structure_refinement 'SHELXL97 (Sheldrick, 1997a)'
_computing_structure_solution 'SHELXS97 (Sheldrick, 1997a)'
_diffrn_ambient_temperature 298(2)
_diffrn_measured_fraction_theta_full 1.00
_diffrn_measured_fraction_theta_max 1.00
_diffrn_measurement_device_type 'Bruker SMART CCD area-detector'
_diffrn_measurement_method '\f and \w'
_diffrn_radiation_monochromator graphite
_diffrn_radiation_source 'fine-focus sealed tube'
_diffrn_radiation_type MoK\a
_diffrn_radiation_wavelength 0.71073
_diffrn_reflns_av_R_equivalents 0.036
_diffrn_reflns_av_sigmaI/netI 0.042
_diffrn_reflns_limit_h_max 10
_diffrn_reflns_limit_h_min -12
_diffrn_reflns_limit_k_max 22
_diffrn_reflns_limit_k_min -14
_diffrn_reflns_limit_l_max 10
_diffrn_reflns_limit_l_min -10
_diffrn_reflns_number 8215
_diffrn_reflns_theta_full 25.0
_diffrn_reflns_theta_max 25.0
_diffrn_reflns_theta_min 2.1
_diffrn_standards_number 0
_exptl_absorpt_coefficient_mu 1.625
_exptl_absorpt_correction_T_max 0.750
_exptl_absorpt_correction_T_min 0.470
_exptl_absorpt_correction_type multi-scan
_exptl_absorpt_process_details '(SADABS; Sheldrick, 1996)'
_exptl_crystal_colour colorless
_exptl_crystal_density_diffrn 1.613
_exptl_crystal_density_method 'not measured'
_exptl_crystal_description block
_exptl_crystal_F_000 768
_exptl_crystal_size_max 0.47
_exptl_crystal_size_mid 0.42
_exptl_crystal_size_min 0.18
_refine_diff_density_max 0.57
_refine_diff_density_min -0.55
_refine_ls_extinction_method none
_refine_ls_goodness_of_fit_ref 0.996
_refine_ls_hydrogen_treatment mixed
_refine_ls_matrix_type full
_refine_ls_number_parameters 187
_refine_ls_number_reflns 2809
_refine_ls_number_restraints 0
_refine_ls_restrained_S_all 0.996
_refine_ls_R_factor_all 0.056
_refine_ls_R_factor_gt 0.034
_refine_ls_shift/su_max 0.004
_refine_ls_shift/su_mean 0.000
_refine_ls_structure_factor_coef Fsqd
_refine_ls_weighting_details 'calc w=1/[\s^2^(Fo^2^)+(0.0338P)^2^+2.1392P] where P=(Fo^2^+2Fc^2^)/3'
_refine_ls_weighting_scheme calc
_refine_ls_wR_factor_gt 0.072
_refine_ls_wR_factor_ref 0.084
_reflns_number_gt 2060
_reflns_number_total 2809
_reflns_threshold_expression I>2\s(I)
_cod_data_source_file xu2188.cif
_cod_data_source_block I
_cod_original_sg_symbol_H-M 'P 21/c'
_cod_database_code 2214438
_cod_database_fobs_code 2214438

loop_
_symmetry_equiv_pos_as_xyz
'x, y, z'
'-x, y+1/2, -z+1/2'
'-x, -y, -z'
'x, -y-1/2, z-1/2'

loop_
_atom_site_type_symbol
_atom_site_label
_atom_site_fract_x
_atom_site_fract_y
_atom_site_fract_z
_atom_site_U_iso_or_equiv
_atom_site_adp_type
_atom_site_calc_flag
_atom_site_refinement_flags
_atom_site_occupancy
O O4 -0.0318(6) 0.3280(2) 0.8067(6) 0.0984(18) Uani d . 1
Sn Sn1 0.08931(4) 0.441322(17) 0.86637(4) 0.04350(13) Uani d . 1
O O1 0.1036(3) 0.54808(16) 0.9990(4) 0.0457(8) Uani d . 1
O O2 0.2157(4) 0.65220(18) 1.0643(4) 0.0586(10) Uani d . 1
O O3 0.1890(4) 0.38612(17) 0.7284(4) 0.0550(9) Uani d . 1
N N1 0.2599(4) 0.5095(2) 0.8459(4) 0.0418(9) Uani d . 1
N N2 0.3359(4) 0.4833(2) 0.7623(5) 0.0474(10) Uani d . 1
C C1 0.2890(5) 0.4193(3) 0.7066(6) 0.0425(11) Uani d . 1
C C2 0.3584(5) 0.3819(3) 0.6126(5) 0.0446(12) Uani d . 1
C C3 0.4727(6) 0.4115(3) 0.5933(6) 0.0576(14) Uani d . 1
H H3 0.5070 0.4557 0.6382 0.069 Uiso calc R 1
C C4 0.5362(6) 0.3750(3) 0.5067(7) 0.0688(16) Uani d . 1
H H4 0.6128 0.3949 0.4944 0.083 Uiso calc R 1
C C5 0.4856(6) 0.3095(3) 0.4394(7) 0.0621(15) Uani d . 1
H H5 0.5281 0.2851 0.3820 0.074 Uiso calc R 1
C C6 0.3723(6) 0.2804(3) 0.4577(7) 0.0606(15) Uani d . 1
H H6 0.3382 0.2362 0.4123 0.073 Uiso calc R 1
C C7 0.3078(6) 0.3165(3) 0.5436(6) 0.0564(14) Uani d . 1
H H7 0.2307 0.2965 0.5546 0.068 Uiso calc R 1
C C8 0.2874(5) 0.5716(3) 0.9106(6) 0.0443(12) Uani d . 1
C C9 0.3950(6) 0.6209(3) 0.9012(7) 0.0630(15) Uani d . 1
H H9A 0.4451 0.5980 0.8460 0.094 Uiso calc R 1
H H9B 0.4611 0.6342 1.0114 0.094 Uiso calc R 1
H H9C 0.3483 0.6624 0.8402 0.094 Uiso calc R 1
C C10 0.1962(5) 0.5933(3) 0.9985(6) 0.0426(11) Uani d . 1
C C11 0.2105(6) 0.3931(3) 1.0956(6) 0.0618(15) Uani d . 1
H H11A 0.3091 0.3943 1.1175 0.093 Uiso calc R 1
H H11B 0.1806 0.3449 1.0926 0.093 Uiso calc R 1
H H11C 0.1972 0.4181 1.1817 0.093 Uiso calc R 1
C C12 -0.0846(6) 0.4802(4) 0.6581(6) 0.0689(16) Uani d . 1
H H12A -0.0518 0.5008 0.5823 0.103 Uiso calc R 1
H H12B -0.1328 0.5154 0.6923 0.103 Uiso calc R 1
H H12C -0.1488 0.4421 0.6041 0.103 Uiso calc R 1
C C13 -0.0620(8) 0.2781(4) 0.6860(10) 0.117(3) Uani d . 1
H H13A -0.0410 0.2966 0.5986 0.175 Uiso calc R 1
H H13B -0.1609 0.2660 0.6420 0.175 Uiso calc R 1
H H13C -0.0054 0.2368 0.7322 0.175 Uiso calc R 1
H H14 -0.107(7) 0.330(4) 0.836(9) 0.12(3) Uiso d . 1

loop_
_atom_site_aniso_label
_atom_site_aniso_U_11
_atom_site_aniso_U_22
_atom_site_aniso_U_33
_atom_site_aniso_U_12
_atom_site_aniso_U_13
_atom_site_aniso_U_23
O4 0.122(4) 0.080(3) 0.144(4) -0.051(3) 0.106(4) -0.060(3)
Sn1 0.0501(2) 0.0403(2) 0.0479(2) -0.00086(16) 0.02833(17) -0.00150(16)
O1 0.049(2) 0.0431(19) 0.055(2) -0.0059(15) 0.0319(17) -0.0056(15)
O2 0.074(3) 0.046(2) 0.071(2) -0.0093(18) 0.046(2) -0.0124(18)
O3 0.068(2) 0.045(2) 0.072(2) -0.0072(17) 0.049(2) -0.0094(17)
N1 0.045(2) 0.042(2) 0.043(2) 0.0033(18) 0.0243(19) 0.0011(18)
N2 0.052(3) 0.050(3) 0.050(2) 0.001(2) 0.031(2) -0.003(2)
C1 0.046(3) 0.046(3) 0.042(3) 0.003(2) 0.025(2) 0.002(2)
C2 0.049(3) 0.049(3) 0.038(3) 0.007(2) 0.020(2) 0.003(2)
C3 0.058(3) 0.068(4) 0.059(3) -0.007(3) 0.036(3) -0.012(3)
C4 0.057(4) 0.093(5) 0.074(4) -0.001(3) 0.044(3) -0.008(3)
C5 0.069(4) 0.066(4) 0.065(4) 0.014(3) 0.042(3) -0.003(3)
C6 0.087(4) 0.044(3) 0.065(4) 0.010(3) 0.047(3) 0.003(3)
C7 0.076(4) 0.044(3) 0.065(3) 0.004(3) 0.045(3) 0.003(3)
C8 0.046(3) 0.049(3) 0.041(3) -0.001(2) 0.022(2) 0.000(2)
C9 0.067(4) 0.055(3) 0.083(4) -0.011(3) 0.047(3) -0.010(3)
C10 0.052(3) 0.037(3) 0.043(3) 0.002(2) 0.024(2) 0.005(2)
C11 0.068(4) 0.062(4) 0.062(3) 0.019(3) 0.034(3) 0.016(3)
C12 0.060(4) 0.096(5) 0.051(3) 0.003(3) 0.024(3) -0.005(3)
C13 0.117(6) 0.107(6) 0.164(8) -0.045(5) 0.096(6) -0.082(6)

loop_
_atom_type_symbol
_atom_type_description
_atom_type_scat_dispersion_real
_atom_type_scat_dispersion_imag
_atom_type_scat_source
C C 0.0033 0.0016 'International Tables Vol C Tables 4.2.6.8 and 6.1.1.4'
H H 0.0000 0.0000 'International Tables Vol C Tables 4.2.6.8 and 6.1.1.4'
O O 0.0106 0.0060 'International Tables Vol C Tables 4.2.6.8 and 6.1.1.4'
Sn Sn -0.6537 1.4246 'International Tables Vol C Tables 4.2.6.8 and 6.1.1.4'
N N 0.0061 0.0033 'International Tables Vol C Tables 4.2.6.8 and 6.1.1.4'

loop_
_geom_angle_atom_site_label_1
_geom_angle_atom_site_label_2
_geom_angle_atom_site_label_3
_geom_angle_site_symmetry_3
_geom_angle
_geom_angle_publ_flag
C13 O4 Sn1 . 135.0(4) ?
C13 O4 H14 . 109(4) ?
Sn1 O4 H14 . 109(4) ?
C11 Sn1 C12 . 161.5(2) y
C11 Sn1 O3 . 96.22(19) y
C12 Sn1 O3 . 96.15(19) y
C11 Sn1 N1 . 99.24(19) y
C12 Sn1 N1 . 98.0(2) y
O3 Sn1 N1 . 69.44(14) y
C11 Sn1 O1 . 90.07(18) y
C12 Sn1 O1 . 89.4(2) ?
O3 Sn1 O1 . 139.76(12) y
N1 Sn1 O1 . 70.31(13) y
C11 Sn1 O4 . 82.5(2) y
C12 Sn1 O4 . 86.8(2) ?
O3 Sn1 O4 . 77.39(14) y
N1 Sn1 O4 . 146.79(14) y
O1 Sn1 O4 . 142.83(13) y
C11 Sn1 O1 3_567 81.59(17) y
C12 Sn1 O1 3_567 81.13(18) ?
O3 Sn1 O1 3_567 153.03(11) y
N1 Sn1 O1 3_567 137.52(12) ?
O1 Sn1 O1 3_567 67.21(12) y
O4 Sn1 O1 3_567 75.68(13) y
C10 O1 Sn1 . 117.5(3) ?
C1 O3 Sn1 . 117.2(3) ?
C8 N1 N2 . 119.8(4) ?
C8 N1 Sn1 . 121.1(3) ?
N2 N1 Sn1 . 119.1(3) ?
C1 N2 N1 . 108.9(4) ?
O3 C1 N2 . 125.3(4) ?
O3 C1 C2 . 117.6(4) ?
N2 C1 C2 . 117.0(4) ?
C7 C2 C3 . 119.2(5) ?
C7 C2 C1 . 119.3(4) ?
C3 C2 C1 . 121.5(5) ?
C2 C3 C4 . 120.1(5) ?
C2 C3 H3 . 119.9 ?
C4 C3 H3 . 119.9 ?
C5 C4 C3 . 120.2(5) ?
C5 C4 H4 . 119.9 ?
C3 C4 H4 . 119.9 ?
C6 C5 C4 . 119.7(5) ?
C6 C5 H5 . 120.1 ?
C4 C5 H5 . 120.1 ?
C5 C6 C7 . 120.6(5) ?
C5 C6 H6 . 119.7 ?
C7 C6 H6 . 119.7 ?
C2 C7 C6 . 120.1(5) ?
C2 C7 H7 . 119.9 ?
C6 C7 H7 . 119.9 ?
N1 C8 C9 . 125.2(4) ?
N1 C8 C10 . 114.1(4) ?
C9 C8 C10 . 120.7(4) ?
C8 C9 H9A . 109.5 ?
C8 C9 H9B . 109.5 ?
H9A C9 H9B . 109.5 ?
C8 C9 H9C . 109.5 ?
H9A C9 H9C . 109.5 ?
H9B C9 H9C . 109.5 ?
O2 C10 O1 . 124.6(4) ?
O2 C10 C8 . 118.4(4) ?
O1 C10 C8 . 117.0(4) ?
Sn1 C11 H11A . 109.5 ?
Sn1 C11 H11B . 109.5 ?
H11A C11 H11B . 109.5 ?
Sn1 C11 H11C . 109.5 ?
H11A C11 H11C . 109.5 ?
H11B C11 H11C . 109.5 ?
Sn1 C12 H12A . 109.5 ?
Sn1 C12 H12B . 109.5 ?
H12A C12 H12B . 109.5 ?
Sn1 C12 H12C . 109.5 ?
H12A C12 H12C . 109.5 ?
H12B C12 H12C . 109.5 ?
O4 C13 H13A . 109.5 ?
O4 C13 H13B . 109.5 ?
H13A C13 H13B . 109.5 ?
O4 C13 H13C . 109.5 ?
H13A C13 H13C . 109.5 ?
H13B C13 H13C . 109.5 ?

loop_
_geom_bond_atom_site_label_1
_geom_bond_atom_site_label_2
_geom_bond_site_symmetry_2
_geom_bond_distance
_geom_bond_publ_flag
Sn1 O1 . 2.312(3) y
Sn1 O1 3_567 2.751(4) y
Sn1 O3 . 2.184(3) y
Sn1 O4 . 2.427(4) y
Sn1 N1 . 2.263(4) y
Sn1 C11 . 2.094(5) y
Sn1 C12 . 2.094(5) y
O4 C13 . 1.362(7) ?
O4 H14 . 0.93(7) ?
O1 C10 . 1.291(5) ?
O2 C10 . 1.234(5) ?
O3 C1 . 1.300(5) ?
N1 C8 . 1.286(6) ?
N1 N2 . 1.390(5) ?
N2 C1 . 1.318(6) ?
C1 C2 . 1.497(6) ?
C2 C7 . 1.382(7) ?
C2 C3 . 1.391(7) ?
C3 C4 . 1.394(7) ?
C3 H3 . 0.9300 ?
C4 C5 . 1.379(8) ?
C4 H4 . 0.9300 ?
C5 C6 . 1.373(7) ?
C5 H5 . 0.9300 ?
C6 C7 . 1.393(7) ?
C6 H6 . 0.9300 ?
C7 H7 . 0.9300 ?
C8 C9 . 1.487(7) ?
C8 C10 . 1.523(6) ?
C9 H9A . 0.9600 ?
C9 H9B . 0.9600 ?
C9 H9C . 0.9600 ?
C11 H11A . 0.9600 ?
C11 H11B . 0.9600 ?
C11 H11C . 0.9600 ?
C12 H12A . 0.9600 ?
C12 H12B . 0.9600 ?
C12 H12C . 0.9600 ?
C13 H13A . 0.9600 ?
C13 H13B . 0.9600 ?
C13 H13C . 0.9600 ?

loop_
_geom_hbond_atom_site_label_D
_geom_hbond_atom_site_label_H
_geom_hbond_atom_site_label_A
_geom_hbond_site_symmetry_A
_geom_hbond_distance_DH
_geom_hbond_distance_HA
_geom_hbond_distance_DA
_geom_hbond_angle_DHA
O4 H14 O2 3_567 0.93(7) 1.74(7) 2.648(6) 165(6)

loop_
_geom_torsion_atom_site_label_1
_geom_torsion_atom_site_label_2
_geom_torsion_atom_site_label_3
_geom_torsion_atom_site_label_4
_geom_torsion
C1 N2 N1 C8 -179.7(4)
